data_4125133
loop_
_publ_author_name
'Yuan, Shuai'
'Chen, Ying-Pin'
'Qin, Jun-Sheng'
'Lu, Weigang'
'Zou, Lanfang'
'Zhang, Qiang'
'Wang, Xuan'
'Sun, Xing'
'Zhou, Hong-Cai'

_publ_section_title
;
 Linker Installation: Engineering Pore Environment with Precisely Placed
 Functionalities in Zirconium MOFs.
;
_journal_issue 28
_journal_name_full 'Journal of the American Chemical Society'
_journal_page_first 8912
_journal_page_last 8919
_journal_paper_doi 10.1021/jacs.6b04501
_journal_volume 138
_journal_year 2016
_chemical_formula_moiety '(Zr6 O8 O8) (C14 H6 I2 O4)4'
_chemical_formula_sum 'C56 H24 I8 O32 Zr6'
_chemical_formula_weight 2771.27
_chemical_name_systematic
; 
 ? 
;
_space_group_IT_number 131
_symmetry_cell_setting tetragonal
_symmetry_space_group_name_Hall '-P 4c 2'
_symmetry_space_group_name_H-M 'P 42/m m c'
_atom_sites_solution_hydrogens geom
_atom_sites_solution_primary direct
_atom_sites_solution_secondary difmap
_audit_creation_method SHELXL-97
_cell_angle_alpha 90.00
_cell_angle_beta 90.00
_cell_angle_gamma 90.00
_cell_formula_units_Z 2
_cell_length_a 24.35(3)
_cell_length_b 24.354
_cell_length_c 14.797(16)
_cell_measurement_reflns_used 534
_cell_measurement_temperature 110(2)
_cell_measurement_theta_max 14.3629
_cell_measurement_theta_min 2.3219
_cell_volume 8775(14)
_computing_cell_refinement 'SAINT+ ver. (Bruker, 2001)'
_computing_data_collection 'APEX2  (Bruker, 2008)'
_computing_data_reduction 'SAINT+ ver. (Bruker, 2001)'
_computing_molecular_graphics 'SHELXTL (Sheldrick, 2008)'
_computing_publication_material 'SHELXTL (Sheldrick, 2008)'
_computing_structure_refinement 'SHELXL-97 (Sheldrick, 2008)'
_computing_structure_solution 'SHELXS-97 (Sheldrick, 2008)'
_diffrn_ambient_temperature 110(2)
_diffrn_measured_fraction_theta_full 0.993
_diffrn_measured_fraction_theta_max 0.993
_diffrn_measurement_device_type 'Bruker SMART APEX II CCD area detector'
_diffrn_measurement_method 'phi and omega scans'
_diffrn_radiation_monochromator graphite
_diffrn_radiation_source 'fine-focus sealed tube'
_diffrn_radiation_type MoK\a
_diffrn_radiation_wavelength 0.71073
_diffrn_reflns_av_R_equivalents 0.2957
_diffrn_reflns_av_sigmaI/netI 0.2672
_diffrn_reflns_limit_h_max 29
_diffrn_reflns_limit_h_min -30
_diffrn_reflns_limit_k_max 12
_diffrn_reflns_limit_k_min -30
_diffrn_reflns_limit_l_max 17
_diffrn_reflns_limit_l_min -14
_diffrn_reflns_number 38616
_diffrn_reflns_theta_full 26.00
_diffrn_reflns_theta_max 26.00
_diffrn_reflns_theta_min 1.87
_exptl_absorpt_coefficient_mu 1.786
_exptl_absorpt_correction_T_max 0.9824
_exptl_absorpt_correction_T_min 0.9824
_exptl_absorpt_correction_type multi-scan
_exptl_absorpt_process_details 'SADABS (Sheldrick, 2008)'
_exptl_crystal_colour Colorless
_exptl_crystal_density_diffrn 1.049
_exptl_crystal_density_meas ?
_exptl_crystal_density_method 'not measured'
_exptl_crystal_description 'Small pellet'
_exptl_crystal_F_000 2560
_exptl_crystal_size_max 0.01
_exptl_crystal_size_mid 0.01
_exptl_crystal_size_min 0.01
_platon_squeeze_details
;
;
_refine_diff_density_max 0.597
_refine_diff_density_min -1.068
_refine_diff_density_rms 0.104
_refine_ls_extinction_method none
_refine_ls_goodness_of_fit_ref 1.002
_refine_ls_hydrogen_treatment constr
_refine_ls_matrix_type full
_refine_ls_number_parameters 147
_refine_ls_number_reflns 4690
_refine_ls_number_restraints 64
_refine_ls_restrained_S_all 1.020
_refine_ls_R_factor_all 0.2289
_refine_ls_R_factor_gt 0.0800
_refine_ls_shift/su_max 0.000
_refine_ls_shift/su_mean 0.000
_refine_ls_structure_factor_coef Fsqd
_refine_ls_weighting_details 'calc w=1/[\s^2^(Fo^2^)+(0.0260P)^2^+1.9000P] where P=(Fo^2^+2Fc^2^)/3'
_refine_ls_weighting_scheme calc
_refine_ls_wR_factor_gt 0.1450
_refine_ls_wR_factor_ref 0.1665
_reflns_number_gt 1526
_reflns_number_total 4690
_reflns_threshold_expression >2sigma(I)
_cod_data_source_file ja6b04501_si_003.cif
_cod_data_source_block PCN700I2
_cod_depositor_comments
;
The following automatic conversions were performed:

'_symmetry_cell_setting' value 'Tetragonal' changed to 'tetragonal'
according to
/usr/data/users/saulius/crontab/automatic-downloads/rss-feeds/ACS/lib/dictionaries/cif_core.dic
dictionary named 'cif_core.dic' version 2.4.2 from 2011-04-26.

'_exptl_crystal_density_meas' value 'not measured' was changed to '?'
- the value is perceived as not measured.

Automatic conversion script
Id: cif_fix_values 4268 2015-11-12 08:31:59Z antanas 

 Adding full bibliography for 4125130--4125148.cif.
;
_cod_original_cell_volume 8776(13)
_cod_original_sg_symbol_H-M P4(2)/mmc
_cod_database_code 4125133

loop_
_symmetry_equiv_pos_as_xyz
'x, y, z'
'-y, x, z+1/2'
'-x, -y, z'
'y, -x, z+1/2'
'x, -y, -z'
'-x, y, -z'
'y, x, -z+1/2'
'-y, -x, -z+1/2'
'-x, -y, -z'
'y, -x, -z-1/2'
'x, y, -z'
'-y, x, -z-1/2'
'-x, y, z'
'x, -y, z'
'-y, -x, z-1/2'
'y, x, z-1/2'

loop_
_atom_site_label
_atom_site_type_symbol
_atom_site_fract_x
_atom_site_fract_y
_atom_site_fract_z
_atom_site_U_iso_or_equiv
_atom_site_adp_type
_atom_site_occupancy
_atom_site_symmetry_multiplicity
_atom_site_calc_flag
_atom_site_refinement_flags
_atom_site_disorder_group
Zr2 Zr 0.10048(6) 0.5000 0.5000 0.0317(5) Uani 1 4 d S .
Zr1 Zr 0.0000 0.57217(5) 0.61885(10) 0.0557(5) Uani 1 2 d S .
O4S O 0.0000 0.6648(4) 0.6083(9) 0.132(5) Uani 1 2 d S .
O3S O 0.0000 0.5656(5) 0.7744(6) 0.114(4) Uani 1 2 d S .
O2S O 0.0481(3) 0.5000 0.6181(6) 0.070(3) Uani 1 2 d S .
O1S O 0.0492(3) 0.5719(4) 0.5000 0.082(3) Uani 1 2 d S .
O2 O 0.1483(2) 0.5540(2) 0.5887(4) 0.0532(18) Uani 1 1 d D .
O1A O 0.0819(5) 0.6090(6) 0.6501(10) 0.055(4) Uani 0.496(5) 1 d PDU 1
C1A C 0.1312(3) 0.5951(3) 0.6332(5) 0.093(4) Uani 0.496(5) 1 d PD 1
C2A C 0.1764(2) 0.63100(18) 0.6694(5) 0.093(4) Uani 0.496(5) 1 d PD 1
C3A C 0.2249(2) 0.63658(17) 0.6209(4) 0.093(4) Uani 0.496(5) 1 d PD 1
H3A H 0.2295 0.6178 0.5652 0.111 Uiso 0.496(5) 1 calc PR 1
C5A C 0.26031(18) 0.69722(16) 0.7355(2) 0.093(4) Uani 0.496(5) 1 d PD 1
C7A C 0.16980(16) 0.65854(19) 0.7509(4) 0.093(4) Uani 0.496(5) 1 d PD 1
H7A H 0.1366 0.6547 0.7841 0.111 Uiso 0.496(5) 1 calc PR 1
C4A C 0.2669(2) 0.66967(18) 0.6539(2) 0.093(4) Uani 0.248(2) 1 d PD 1
I1A I 0.3376(3) 0.6734(3) 0.5719(5) 0.144(3) Uani 0.248(2) 1 d PD 1
C6A C 0.21174(18) 0.69165(17) 0.7840(3) 0.093(4) Uani 0.248(2) 1 d PD 1
H6AA H 0.2072 0.7105 0.8398 0.111 Uiso 0.248(2) 1 calc PR 1
C16A C 0.21174(18) 0.69165(17) 0.7840(3) 0.093(4) Uani 0.248(2) 1 d P 1
I11A I 0.1807(2) 0.7304(2) 0.9272(4) 0.162(3) Uani 0.248(2) 1 d PD 1
C14A C 0.2669(2) 0.66967(18) 0.6539(2) 0.093(4) Uani 0.248(2) 1 d P 1
H14A H 0.3005 0.6735 0.6205 0.111 Uiso 0.248(2) 1 d PR 1
O1B O 0.0840(5) 0.5892(6) 0.6840(10) 0.055(4) Uani 0.504(5) 1 d PDU 2
C1B C 0.1317(3) 0.5886(3) 0.6482(5) 0.107(4) Uani 0.504(5) 1 d PD 2
C2B C 0.1719(3) 0.6319(2) 0.6782(4) 0.107(4) Uani 0.504(5) 1 d PD 2
C3B C 0.2270(3) 0.6265(2) 0.6555(4) 0.107(4) Uani 0.504(5) 1 d PD 2
H3B H 0.2390 0.5956 0.6213 0.128 Uiso 0.504(5) 1 calc PR 2
C5B C 0.2473(2) 0.7111(2) 0.7326(3) 0.107(4) Uani 0.504(5) 1 d PD 2
C7B C 0.1545(2) 0.6770(2) 0.7282(4) 0.107(4) Uani 0.504(5) 1 d PD 2
H7B H 0.1168 0.6808 0.7437 0.128 Uiso 0.504(5) 1 calc PR 2
C6B C 0.1921(2) 0.7166(2) 0.7554(3) 0.107(4) Uani 0.252(2) 1 d PD 2
H6BA H 0.1802 0.7474 0.7895 0.128 Uiso 0.252(2) 1 calc PR 2
I1B I 0.3505(3) 0.6485(4) 0.6383(6) 0.208(5) Uani 0.252(2) 1 d PD 2
C4B C 0.2647(2) 0.6661(3) 0.6826(3) 0.107(4) Uani 0.252(2) 1 d PD 2
C14B C 0.2647(2) 0.6661(3) 0.6826(3) 0.107(4) Uani 0.252(2) 1 d P 2
H14B H 0.3027 0.6622 0.6669 0.128 Uiso 0.252(2) 1 d PR 2
I11B I 0.16666(19) 0.7859(2) 0.8316(5) 0.187(4) Uani 0.252(2) 1 d PD 2
C16B C 0.1921(2) 0.7166(2) 0.7554(3) 0.107(4) Uani 0.252(2) 1 d P 2

loop_
_atom_site_aniso_label
_atom_site_aniso_U_11
_atom_site_aniso_U_22
_atom_site_aniso_U_33
_atom_site_aniso_U_23
_atom_site_aniso_U_13
_atom_site_aniso_U_12
Zr2 0.0156(9) 0.0179(9) 0.0616(15) 0.000 0.000 0.000
Zr1 0.0273(7) 0.0505(9) 0.0892(12) -0.0372(9) 0.000 0.000
O4S 0.087(8) 0.044(6) 0.264(15) -0.074(9) 0.000 0.000
O3S 0.060(7) 0.185(12) 0.098(9) -0.073(8) 0.000 0.000
O2S 0.050(6) 0.040(5) 0.121(8) 0.000 0.052(6) 0.000
O1S 0.063(7) 0.126(9) 0.056(7) 0.000 0.000 0.061(7)
O2 0.038(4) 0.032(3) 0.089(5) -0.016(3) -0.016(4) -0.004(3)
O1A 0.043(4) 0.059(7) 0.064(7) -0.010(5) -0.010(4) -0.008(4)
C1A 0.044(6) 0.108(9) 0.125(11) -0.057(8) -0.014(7) -0.025(7)
C2A 0.044(6) 0.108(9) 0.125(11) -0.057(8) -0.014(7) -0.025(7)
C3A 0.044(6) 0.108(9) 0.125(11) -0.057(8) -0.014(7) -0.025(7)
C5A 0.044(6) 0.108(9) 0.125(11) -0.057(8) -0.014(7) -0.025(7)
C7A 0.044(6) 0.108(9) 0.125(11) -0.057(8) -0.014(7) -0.025(7)
C4A 0.044(6) 0.108(9) 0.125(11) -0.057(8) -0.014(7) -0.025(7)
I1A 0.074(4) 0.164(6) 0.193(7) -0.084(5) 0.008(4) -0.079(4)
C6A 0.044(6) 0.108(9) 0.125(11) -0.057(8) -0.014(7) -0.025(7)
C16A 0.044(6) 0.108(9) 0.125(11) -0.057(8) -0.014(7) -0.025(7)
I11A 0.140(4) 0.172(6) 0.174(5) -0.069(4) -0.007(3) -0.062(4)
C14A 0.044(6) 0.108(9) 0.125(11) -0.057(8) -0.014(7) -0.025(7)
O1B 0.043(4) 0.059(7) 0.064(7) -0.010(5) -0.010(4) -0.008(4)
C1B 0.051(7) 0.093(9) 0.176(11) -0.074(8) -0.045(8) -0.001(7)
C2B 0.051(7) 0.093(9) 0.176(11) -0.074(8) -0.045(8) -0.001(7)
C3B 0.051(7) 0.093(9) 0.176(11) -0.074(8) -0.045(8) -0.001(7)
C5B 0.051(7) 0.093(9) 0.176(11) -0.074(8) -0.045(8) -0.001(7)
C7B 0.051(7) 0.093(9) 0.176(11) -0.074(8) -0.045(8) -0.001(7)
C6B 0.051(7) 0.093(9) 0.176(11) -0.074(8) -0.045(8) -0.001(7)
I1B 0.055(3) 0.258(10) 0.312(12) -0.189(8) 0.022(6) -0.073(5)
C4B 0.051(7) 0.093(9) 0.176(11) -0.074(8) -0.045(8) -0.001(7)
C14B 0.051(7) 0.093(9) 0.176(11) -0.074(8) -0.045(8) -0.001(7)
I11B 0.128(4) 0.172(6) 0.262(8) -0.118(6) -0.009(4) -0.038(4)
C16B 0.051(7) 0.093(9) 0.176(11) -0.074(8) -0.045(8) -0.001(7)

loop_
_atom_type_symbol
_atom_type_description
_atom_type_scat_dispersion_real
_atom_type_scat_dispersion_imag
_atom_type_scat_source
Zr Zr -2.9673 0.5597 'International Tables Vol C Tables 4.2.6.8 and 6.1.1.4'
C C 0.0033 0.0016 'International Tables Vol C Tables 4.2.6.8 and 6.1.1.4'
I I -0.4742 1.8119 'International Tables Vol C Tables 4.2.6.8 and 6.1.1.4'
O O 0.0106 0.0060 'International Tables Vol C Tables 4.2.6.8 and 6.1.1.4'
H H 0.0000 0.0000 'International Tables Vol C Tables 4.2.6.8 and 6.1.1.4'

loop_
_geom_angle_atom_site_label_1
_geom_angle_atom_site_label_2
_geom_angle_atom_site_label_3
_geom_angle
_geom_angle_site_symmetry_1
_geom_angle_site_symmetry_3
O1S Zr2 O1S 109.0(5) . 5_566
O1S Zr2 O2S 69.99(19) . 11_556
O1S Zr2 O2S 69.99(19) 5_566 11_556
O1S Zr2 O2S 69.99(19) . .
O1S Zr2 O2S 69.99(19) 5_566 .
O2S Zr2 O2S 107.8(5) 11_556 .
O1S Zr2 O2 79.6(2) . .
O1S Zr2 O2 142.82(15) 5_566 .
O2S Zr2 O2 142.80(14) 11_556 .
O2S Zr2 O2 80.2(2) . .
O1S Zr2 O2 142.82(15) . 5_566
O1S Zr2 O2 79.6(2) 5_566 5_566
O2S Zr2 O2 80.2(2) 11_556 5_566
O2S Zr2 O2 142.80(14) . 5_566
O2 Zr2 O2 115.8(3) . 5_566
O1S Zr2 O2 142.82(15) . 14_565
O1S Zr2 O2 79.6(2) 5_566 14_565
O2S Zr2 O2 142.80(14) 11_556 14_565
O2S Zr2 O2 80.2(2) . 14_565
O2 Zr2 O2 73.7(3) . 14_565
O2 Zr2 O2 73.5(3) 5_566 14_565
O1S Zr2 O2 79.6(2) . 11_556
O1S Zr2 O2 142.82(15) 5_566 11_556
O2S Zr2 O2 80.2(2) 11_556 11_556
O2S Zr2 O2 142.80(14) . 11_556
O2 Zr2 O2 73.5(3) . 11_556
O2 Zr2 O2 73.7(3) 5_566 11_556
O2 Zr2 O2 115.8(3) 14_565 11_556
O1S Zr2 Zr1 90.2(2) . 9_566
O1S Zr2 Zr1 35.16(13) 5_566 9_566
O2S Zr2 Zr1 34.85(12) 11_556 9_566
O2S Zr2 Zr1 89.7(2) . 9_566
O2 Zr2 Zr1 167.54(14) . 9_566
O2 Zr2 Zr1 76.63(15) 5_566 9_566
O2 Zr2 Zr1 111.85(14) 14_565 9_566
O2 Zr2 Zr1 111.90(16) 11_556 9_566
O1S Zr2 Zr1 35.16(13) . 11_556
O1S Zr2 Zr1 90.2(2) 5_566 11_556
O2S Zr2 Zr1 34.85(12) 11_556 11_556
O2S Zr2 Zr1 89.7(2) . 11_556
O2 Zr2 Zr1 111.85(14) . 11_556
O2 Zr2 Zr1 111.90(16) 5_566 11_556
O2 Zr2 Zr1 167.54(14) 14_565 11_556
O2 Zr2 Zr1 76.63(15) 11_556 11_556
Zr1 Zr2 Zr1 60.50(6) 9_566 11_556
O1S Zr2 Zr1 90.2(2) . 3_565
O1S Zr2 Zr1 35.16(13) 5_566 3_565
O2S Zr2 Zr1 89.7(2) 11_556 3_565
O2S Zr2 Zr1 34.85(12) . 3_565
O2 Zr2 Zr1 111.90(16) . 3_565
O2 Zr2 Zr1 111.85(14) 5_566 3_565
O2 Zr2 Zr1 76.63(15) 14_565 3_565
O2 Zr2 Zr1 167.54(14) 11_556 3_565
Zr1 Zr2 Zr1 60.55(8) 9_566 3_565
Zr1 Zr2 Zr1 90.91(8) 11_556 3_565
O1S Zr2 Zr1 35.16(14) . .
O1S Zr2 Zr1 90.2(2) 5_566 .
O2S Zr2 Zr1 89.7(2) 11_556 .
O2S Zr2 Zr1 34.85(12) . .
O2 Zr2 Zr1 76.63(15) . .
O2 Zr2 Zr1 167.54(14) 5_566 .
O2 Zr2 Zr1 111.90(16) 14_565 .
O2 Zr2 Zr1 111.85(14) 11_556 .
Zr1 Zr2 Zr1 90.91(8) 9_566 .
Zr1 Zr2 Zr1 60.55(8) 11_556 .
Zr1 Zr2 Zr1 60.50(6) 3_565 .
O2S Zr1 O2S 67.4(3) . 3_565
O2S Zr1 O1S 107.8(4) . 13
O2S Zr1 O1S 71.4(3) 3_565 13
O2S Zr1 O1S 71.4(3) . .
O2S Zr1 O1S 107.8(4) 3_565 .
O1S Zr1 O1S 68.5(4) 13 .
O2S Zr1 O1A 80.8(4) . .
O2S Zr1 O1A 146.1(4) 3_565 .
O1S Zr1 O1A 132.4(4) 13 .
O1S Zr1 O1A 70.7(4) . .
O2S Zr1 O1A 146.1(4) . 13
O2S Zr1 O1A 80.8(4) 3_565 13
O1S Zr1 O1A 70.7(4) 13 13
O1S Zr1 O1A 132.4(4) . 13
O1A Zr1 O1A 126.3(7) . 13
O2S Zr1 O4S 146.06(17) . .
O2S Zr1 O4S 146.06(17) 3_565 .
O1S Zr1 O4S 86.9(4) 13 .
O1S Zr1 O4S 86.9(4) . .
O1A Zr1 O4S 67.3(3) . .
O1A Zr1 O4S 67.3(3) 13 .
O2S Zr1 O1B 70.0(4) . .
O2S Zr1 O1B 130.2(4) 3_565 .
O1S Zr1 O1B 148.0(4) 13 .
O1S Zr1 O1B 81.2(4) . .
O1A Zr1 O1B 17.7(5) . .
O1A Zr1 O1B 129.4(3) 13 .
O4S Zr1 O1B 81.3(4) . .
O2S Zr1 O1B 130.2(4) . 13
O2S Zr1 O1B 70.0(4) 3_565 13
O1S Zr1 O1B 81.2(4) 13 13
O1S Zr1 O1B 148.0(4) . 13
O1A Zr1 O1B 129.4(3) . 13
O1A Zr1 O1B 17.7(5) 13 13
O4S Zr1 O1B 81.3(4) . 13
O1B Zr1 O1B 125.7(7) . 13
O2S Zr1 O3S 87.0(4) . .
O2S Zr1 O3S 87.0(4) 3_565 .
O1S Zr1 O3S 145.54(19) 13 .
O1S Zr1 O3S 145.54(19) . .
O1A Zr1 O3S 79.7(4) . .
O1A Zr1 O3S 79.7(4) 13 .
O4S Zr1 O3S 97.9(5) . .
O1B Zr1 O3S 66.1(3) . .
O1B Zr1 O3S 66.1(3) 13 .
O2S Zr1 Zr2 88.1(2) . 9_566
O2S Zr1 Zr2 35.8(2) 3_565 9_566
O1S Zr1 Zr2 35.6(2) 13 9_566
O1S Zr1 Zr2 88.7(2) . 9_566
O1A Zr1 Zr2 158.8(4) . 9_566
O1A Zr1 Zr2 71.4(4) 13 9_566
O4S Zr1 Zr2 117.9(2) . 9_566
O1B Zr1 Zr2 157.9(4) . 9_566
O1B Zr1 Zr2 71.2(3) 13 9_566
O3S Zr1 Zr2 117.90(19) . 9_566
O2S Zr1 Zr2 35.8(2) . .
O2S Zr1 Zr2 88.1(2) 3_565 .
O1S Zr1 Zr2 88.7(2) 13 .
O1S Zr1 Zr2 35.6(2) . .
O1A Zr1 Zr2 71.4(4) . .
O1A Zr1 Zr2 158.8(4) 13 .
O4S Zr1 Zr2 117.9(2) . .
O1B Zr1 Zr2 71.2(3) . .
O1B Zr1 Zr2 157.9(4) 13 .
O3S Zr1 Zr2 117.90(19) . .
Zr2 Zr1 Zr2 89.09(8) 9_566 .
Zr1 O2S Zr1 112.6(3) 3_565 .
Zr1 O2S Zr2 109.3(3) 3_565 .
Zr1 O2S Zr2 109.3(3) . .
Zr1 O1S Zr1 111.5(4) 11_556 .
Zr1 O1S Zr2 109.2(3) 11_556 .
Zr1 O1S Zr2 109.2(3) . .
C1A O2 C1B 12.3(5) . .
C1A O2 Zr2 127.6(4) . .
C1B O2 Zr2 129.6(4) . .
C1A O1A Zr1 134.0(11) . .
O2 C1A O1A 128.4(9) . .
O2 C1A C2A 113.8(5) . .
O1A C1A C2A 117.7(9) . .
C7A C2A C3A 119.95(11) . .
C7A C2A C1A 120.4(4) . .
C3A C2A C1A 119.7(4) . .
C2A C3A C4A 120.04(12) . .
C2A C3A H3A 120.0 . .
C4A C3A H3A 120.0 . .
C6A C5A C4A 119.96(9) . .
C6A C5A C5A 119.9(2) . 8_666
C4A C5A C5A 119.5(2) . 8_666
C2A C7A C6A 120.05(11) . .
C2A C7A H7A 120.0 . .
C6A C7A H7A 120.0 . .
C3A C4A C5A 120.01(8) . .
C3A C4A I1A 115.0(3) . .
C5A C4A I1A 125.0(3) . .
C3A C4A H14A 120.0 . .
C5A C4A H14A 120.0 . .
I1A C4A H14A 5.0 . .
C3A C4A H14B 131.5 . .
C5A C4A H14B 91.4 . .
I1A C4A H14B 49.3 . .
H14A C4A H14B 46.5 . .
C4A I1A I1A 125.15(18) . 11_556
C4A I1A H14A 4.2 . .
I1A I1A H14A 128.5 11_556 .
C4A I1A H14B 24.5 . .
I1A I1A H14B 147.6 11_556 .
H14A I1A H14B 22.4 . .
C5A C6A C7A 119.99(10) . .
C5A C6A I11A 132.4(2) . .
C7A C6A I11A 107.6(2) . .
C5A C6A H6AA 120.0 . .
C7A C6A H6AA 120.0 . .
I11A C6A H6AA 12.4 . .
I11A I11A C6A 150.30(11) 11_557 .
C1B O1B Zr1 129.3(9) . .
O1B C1B O2 125.3(9) . .
O1B C1B C2B 117.4(9) . .
O2 C1B C2B 117.3(6) . .
C3B C2B C7B 119.97(11) . .
C3B C2B C1B 119.2(4) . .
C7B C2B C1B 120.8(4) . .
C2B C3B C4B 120.03(11) . .
C2B C3B H3B 120.0 . .
C4B C3B H3B 120.0 . .
C4B C5B C6B 119.97(9) . .
C4B C5B C5B 120.2(2) . 8_666
C6B C5B C5B 119.8(2) . 8_666
C6B C7B C2B 120.02(11) . .
C6B C7B H7B 120.0 . .
C2B C7B H7B 120.0 . .
C7B C6B C5B 120.01(9) . .
C7B C6B I11B 120.8(3) . .
C5B C6B I11B 119.2(3) . .
C7B C6B H6BA 120.0 . .
C5B C6B H6BA 120.0 . .
I11B C6B H6BA 0.8 . .
C4B I1B H14A 31.7 . .
C4B I1B H14B 4.8 . .
H14A I1B H14B 32.0 . .
C5B C4B C3B 120.00(9) . .
C5B C4B I1B 126.4(3) . .
C3B C4B I1B 113.6(3) . .
C5B C4B H14A 118.6 . .
C3B C4B H14A 109.9 . .
I1B C4B H14A 34.7 . .
C5B C4B H14B 120.0 . .
C3B C4B H14B 120.0 . .
I1B C4B H14B 6.4 . .
H14A C4B H14B 35.1 . .
C6B I11B I11B 76.03(19) . 8_666

loop_
_geom_bond_atom_site_label_1
_geom_bond_atom_site_label_2
_geom_bond_distance
_geom_bond_site_symmetry_2
Zr2 O1S 2.152(8) .
Zr2 O1S 2.152(8) 5_566
Zr2 O2S 2.164(8) 11_556
Zr2 O2S 2.164(8) .
Zr2 O2 2.192(5) .
Zr2 O2 2.192(5) 5_566
Zr2 O2 2.192(5) 14_565
Zr2 O2 2.192(5) 11_556
Zr2 Zr1 3.489(3) 9_566
Zr2 Zr1 3.489(3) 11_556
Zr2 Zr1 3.489(3) 3_565
Zr2 Zr1 3.489(3) .
Zr1 O2S 2.113(4) .
Zr1 O2S 2.113(4) 3_565
Zr1 O1S 2.127(5) 13
Zr1 O1S 2.128(5) .
Zr1 O1A 2.236(14) .
Zr1 O1A 2.236(14) 13
Zr1 O4S 2.261(9) .
Zr1 O1B 2.300(14) .
Zr1 O1B 2.300(14) 13
Zr1 O3S 2.307(10) .
Zr1 Zr2 3.489(3) 9_566
O2S Zr1 2.113(4) 3_565
O1S Zr1 2.127(5) 11_556
O2 C1A 1.269(8) .
O2 C1B 1.284(8) .
O1A C1A 1.272(9) .
C1A C2A 1.504(5) .
C2A C7A 1.3897(15) .
C2A C3A 1.3898(15) .
C3A C4A 1.3900(12) .
C3A H3A 0.9500 .
C5A C6A 1.3903(15) .
C5A C4A 1.3904(14) .
C5A C5A 1.524(5) 8_666
C7A C6A 1.3903(12) .
C7A H7A 0.9500 .
C4A I1A 2.110(10) .
C4A H14A 0.9607 .
C4A H14B 0.9116 .
I1A I1A 2.127(16) 11_556
I1A H14A 1.1559 .
I1A H14B 1.6653 .
C6A I11A 2.438(7) .
C6A H6AA 0.9500 .
I11A I11A 2.156(11) 11_557
O1B C1B 1.277(9) .
C1B C2B 1.506(5) .
C2B C3B 1.3900(17) .
C2B C7B 1.3900(11) .
C3B C4B 1.3902(11) .
C3B H3B 0.9500 .
C5B C4B 1.3902(10) .
C5B C6B 1.3904(17) .
C5B C5B 1.523(5) 8_666
C7B C6B 1.3901(11) .
C7B H7B 0.9500 .
C6B I11B 2.122(7) .
C6B H6BA 0.9500 .
I1B C4B 2.231(10) .
I1B H14A 1.3858 .
I1B H14B 1.2811 .
C4B H14A 1.2802 .
C4B H14B 0.9600 .
I11B I11B 2.917(15) 8_666

loop_
_geom_torsion_atom_site_label_1
_geom_torsion_atom_site_label_2
_geom_torsion_atom_site_label_3
_geom_torsion_atom_site_label_4
_geom_torsion
_geom_torsion_site_symmetry_1
_geom_torsion_site_symmetry_4
O1S Zr2 Zr1 O2S 177.1(6) . .
O1S Zr2 Zr1 O2S 52.9(4) 5_566 .
O2S Zr2 Zr1 O2S 122.9(5) 11_556 .
O2 Zr2 Zr1 O2S -92.0(4) . .
O2 Zr2 Zr1 O2S 87.8(8) 5_566 .
O2 Zr2 Zr1 O2S -26.0(4) 14_565 .
O2 Zr2 Zr1 O2S -157.8(4) 11_556 .
Zr1 Zr2 Zr1 O2S 88.1(4) 9_566 .
Zr1 Zr2 Zr1 O2S 143.0(4) 11_556 .
Zr1 Zr2 Zr1 O2S 33.1(4) 3_565 .
O1S Zr2 Zr1 O2S 124.8(5) . 3_565
O1S Zr2 Zr1 O2S 0.7(3) 5_566 3_565
O2S Zr2 Zr1 O2S 70.7(3) 11_556 3_565
O2S Zr2 Zr1 O2S -52.3(3) . 3_565
O2 Zr2 Zr1 O2S -144.2(3) . 3_565
O2 Zr2 Zr1 O2S 35.5(7) 5_566 3_565
O2 Zr2 Zr1 O2S -78.2(3) 14_565 3_565
O2 Zr2 Zr1 O2S 149.9(3) 11_556 3_565
Zr1 Zr2 Zr1 O2S 35.8(2) 9_566 3_565
Zr1 Zr2 Zr1 O2S 90.8(2) 11_556 3_565
Zr1 Zr2 Zr1 O2S -19.1(2) 3_565 3_565
O1S Zr2 Zr1 O1S 53.3(4) . 13
O1S Zr2 Zr1 O1S -70.8(3) 5_566 13
O2S Zr2 Zr1 O1S -0.8(3) 11_556 13
O2S Zr2 Zr1 O1S -123.7(4) . 13
O2 Zr2 Zr1 O1S 144.3(3) . 13
O2 Zr2 Zr1 O1S -36.0(7) 5_566 13
O2 Zr2 Zr1 O1S -149.7(3) 14_565 13
O2 Zr2 Zr1 O1S 78.5(3) 11_556 13
Zr1 Zr2 Zr1 O1S -35.6(2) 9_566 13
Zr1 Zr2 Zr1 O1S 19.3(2) 11_556 13
Zr1 Zr2 Zr1 O1S -90.6(2) 3_565 13
O1S Zr2 Zr1 O1S -124.1(5) 5_566 .
O2S Zr2 Zr1 O1S -54.1(4) 11_556 .
O2S Zr2 Zr1 O1S -177.1(6) . .
O2 Zr2 Zr1 O1S 91.0(4) . .
O2 Zr2 Zr1 O1S -89.3(8) 5_566 .
O2 Zr2 Zr1 O1S 157.0(4) 14_565 .
O2 Zr2 Zr1 O1S 25.1(4) 11_556 .
Zr1 Zr2 Zr1 O1S -89.0(4) 9_566 .
Zr1 Zr2 Zr1 O1S -34.0(4) 11_556 .
Zr1 Zr2 Zr1 O1S -143.9(4) 3_565 .
O1S Zr2 Zr1 O1A -82.6(5) . .
O1S Zr2 Zr1 O1A 153.2(4) 5_566 .
O2S Zr2 Zr1 O1A -136.8(4) 11_556 .
O2S Zr2 Zr1 O1A 100.3(5) . .
O2 Zr2 Zr1 O1A 8.3(4) . .
O2 Zr2 Zr1 O1A -171.9(8) 5_566 .
O2 Zr2 Zr1 O1A 74.3(4) 14_565 .
O2 Zr2 Zr1 O1A -57.5(4) 11_556 .
Zr1 Zr2 Zr1 O1A -171.6(4) 9_566 .
Zr1 Zr2 Zr1 O1A -116.7(4) 11_556 .
Zr1 Zr2 Zr1 O1A 133.4(4) 3_565 .
O1S Zr2 Zr1 O1A 66.5(10) . 13
O1S Zr2 Zr1 O1A -57.6(9) 5_566 13
O2S Zr2 Zr1 O1A 12.4(9) 11_556 13
O2S Zr2 Zr1 O1A -110.5(10) . 13
O2 Zr2 Zr1 O1A 157.5(9) . 13
O2 Zr2 Zr1 O1A -22.8(11) 5_566 13
O2 Zr2 Zr1 O1A -136.5(9) 14_565 13
O2 Zr2 Zr1 O1A 91.7(10) 11_556 13
Zr1 Zr2 Zr1 O1A -22.4(9) 9_566 13
Zr1 Zr2 Zr1 O1A 32.5(9) 11_556 13
Zr1 Zr2 Zr1 O1A -77.4(9) 3_565 13
O1S Zr2 Zr1 O4S -32.4(5) . .
O1S Zr2 Zr1 O4S -156.6(3) 5_566 .
O2S Zr2 Zr1 O4S -86.6(3) 11_556 .
O2S Zr2 Zr1 O4S 150.5(5) . .
O2 Zr2 Zr1 O4S 58.5(3) . .
O2 Zr2 Zr1 O4S -121.7(7) 5_566 .
O2 Zr2 Zr1 O4S 124.6(3) 14_565 .
O2 Zr2 Zr1 O4S -7.3(3) 11_556 .
Zr1 Zr2 Zr1 O4S -121.4(3) 9_566 .
Zr1 Zr2 Zr1 O4S -66.5(3) 11_556 .
Zr1 Zr2 Zr1 O4S -176.4(3) 3_565 .
O1S Zr2 Zr1 O1B -101.3(5) . .
O1S Zr2 Zr1 O1B 134.6(4) 5_566 .
O2S Zr2 Zr1 O1B -155.4(4) 11_556 .
O2S Zr2 Zr1 O1B 81.6(5) . .
O2 Zr2 Zr1 O1B -10.3(4) . .
O2 Zr2 Zr1 O1B 169.4(8) 5_566 .
O2 Zr2 Zr1 O1B 55.7(4) 14_565 .
O2 Zr2 Zr1 O1B -76.2(4) 11_556 .
Zr1 Zr2 Zr1 O1B 169.7(3) 9_566 .
Zr1 Zr2 Zr1 O1B -135.3(3) 11_556 .
Zr1 Zr2 Zr1 O1B 114.8(3) 3_565 .
O1S Zr2 Zr1 O1B 115.6(9) . 13
O1S Zr2 Zr1 O1B -8.5(8) 5_566 13
O2S Zr2 Zr1 O1B 61.4(8) 11_556 13
O2S Zr2 Zr1 O1B -61.5(9) . 13
O2 Zr2 Zr1 O1B -153.5(8) . 13
O2 Zr2 Zr1 O1B 26.3(10) 5_566 13
O2 Zr2 Zr1 O1B -87.4(9) 14_565 13
O2 Zr2 Zr1 O1B 140.7(8) 11_556 13
Zr1 Zr2 Zr1 O1B 26.6(8) 9_566 13
Zr1 Zr2 Zr1 O1B 81.5(8) 11_556 13
Zr1 Zr2 Zr1 O1B -28.4(8) 3_565 13
O1S Zr2 Zr1 O3S -149.6(5) . .
O1S Zr2 Zr1 O3S 86.3(3) 5_566 .
O2S Zr2 Zr1 O3S 156.2(3) 11_556 .
O2S Zr2 Zr1 O3S 33.3(5) . .
O2 Zr2 Zr1 O3S -58.7(3) . .
O2 Zr2 Zr1 O3S 121.1(7) 5_566 .
O2 Zr2 Zr1 O3S 7.4(3) 14_565 .
O2 Zr2 Zr1 O3S -124.5(3) 11_556 .
Zr1 Zr2 Zr1 O3S 121.4(3) 9_566 .
Zr1 Zr2 Zr1 O3S 176.3(3) 11_556 .
Zr1 Zr2 Zr1 O3S 66.4(3) 3_565 .
O1S Zr2 Zr1 Zr2 89.0(4) . 9_566
O1S Zr2 Zr1 Zr2 -35.16(14) 5_566 9_566
O2S Zr2 Zr1 Zr2 34.83(13) 11_556 9_566
O2S Zr2 Zr1 Zr2 -88.1(4) . 9_566
O2 Zr2 Zr1 Zr2 179.93(15) . 9_566
O2 Zr2 Zr1 Zr2 -0.3(7) 5_566 9_566
O2 Zr2 Zr1 Zr2 -114.05(15) 14_565 9_566
O2 Zr2 Zr1 Zr2 114.10(16) 11_556 9_566
Zr1 Zr2 Zr1 Zr2 0.0 9_566 9_566
Zr1 Zr2 Zr1 Zr2 54.93(4) 11_556 9_566
Zr1 Zr2 Zr1 Zr2 -54.97(5) 3_565 9_566
O2S Zr1 O2S Zr1 -0.6(6) 3_565 3_565
O1S Zr1 O2S Zr1 -60.9(5) 13 3_565
O1S Zr1 O2S Zr1 -119.9(5) . 3_565
O1A Zr1 O2S Zr1 167.5(6) . 3_565
O1A Zr1 O2S Zr1 20.8(10) 13 3_565
O4S Zr1 O2S Zr1 -172.9(6) . 3_565
O1B Zr1 O2S Zr1 153.0(6) . 3_565
O1B Zr1 O2S Zr1 32.6(8) 13 3_565
O3S Zr1 O2S Zr1 87.4(4) . 3_565
Zr2 Zr1 O2S Zr1 -30.7(4) 9_566 3_565
Zr2 Zr1 O2S Zr1 -121.7(7) . 3_565
O2S Zr1 O2S Zr2 121.1(2) 3_565 .
O1S Zr1 O2S Zr2 60.9(4) 13 .
O1S Zr1 O2S Zr2 1.8(3) . .
O1A Zr1 O2S Zr2 -70.8(5) . .
O1A Zr1 O2S Zr2 142.6(7) 13 .
O4S Zr1 O2S Zr2 -51.2(9) . .
O1B Zr1 O2S Zr2 -85.3(4) . .
O1B Zr1 O2S Zr2 154.3(4) 13 .
O3S Zr1 O2S Zr2 -150.9(4) . .
Zr2 Zr1 O2S Zr2 91.0(3) 9_566 .
O1S Zr2 O2S Zr1 121.9(5) . 3_565
O1S Zr2 O2S Zr1 1.8(3) 5_566 3_565
O2S Zr2 O2S Zr1 61.8(3) 11_556 3_565
O2 Zr2 O2S Zr1 -155.7(4) . 3_565
O2 Zr2 O2S Zr1 -35.4(7) 5_566 3_565
O2 Zr2 O2S Zr1 -80.7(3) 14_565 3_565
O2 Zr2 O2S Zr1 159.1(2) 11_556 3_565
Zr1 Zr2 O2S Zr1 31.6(3) 9_566 3_565
Zr1 Zr2 O2S Zr1 92.1(3) 11_556 3_565
Zr1 Zr2 O2S Zr1 123.7(6) . 3_565
O1S Zr2 O2S Zr1 -1.8(3) . .
O1S Zr2 O2S Zr1 -121.9(5) 5_566 .
O2S Zr2 O2S Zr1 -61.8(3) 11_556 .
O2 Zr2 O2S Zr1 80.7(3) . .
O2 Zr2 O2S Zr1 -159.1(2) 5_566 .
O2 Zr2 O2S Zr1 155.7(4) 14_565 .
O2 Zr2 O2S Zr1 35.4(7) 11_556 .
Zr1 Zr2 O2S Zr1 -92.1(3) 9_566 .
Zr1 Zr2 O2S Zr1 -31.6(3) 11_556 .
Zr1 Zr2 O2S Zr1 -123.7(6) 3_565 .
O2S Zr1 O1S Zr1 119.0(5) . 11_556
O2S Zr1 O1S Zr1 61.2(5) 3_565 11_556
O1S Zr1 O1S Zr1 0.3(6) 13 11_556
O1A Zr1 O1S Zr1 -154.5(6) . 11_556
O1A Zr1 O1S Zr1 -32.5(8) 13 11_556
O4S Zr1 O1S Zr1 -87.6(4) . 11_556
O1B Zr1 O1S Zr1 -169.2(6) . 11_556
O1B Zr1 O1S Zr1 -19.4(11) 13 11_556
O3S Zr1 O1S Zr1 173.0(5) . 11_556
Zr2 Zr1 O1S Zr1 30.5(4) 9_566 11_556
Zr2 Zr1 O1S Zr1 120.8(7) . 11_556
O2S Zr1 O1S Zr2 -1.8(3) . .
O2S Zr1 O1S Zr2 -59.5(4) 3_565 .
O1S Zr1 O1S Zr2 -120.5(2) 13 .
O1A Zr1 O1S Zr2 84.7(5) . .
O1A Zr1 O1S Zr2 -153.3(5) 13 .
O4S Zr1 O1S Zr2 151.7(4) . .
O1B Zr1 O1S Zr2 70.0(5) . .
O1B Zr1 O1S Zr2 -140.2(7) 13 .
O3S Zr1 O1S Zr2 52.2(9) . .
Zr2 Zr1 O1S Zr2 -90.3(3) 9_566 .
O1S Zr2 O1S Zr1 -61.1(3) 5_566 11_556
O2S Zr2 O1S Zr1 -1.8(3) 11_556 11_556
O2S Zr2 O1S Zr1 -120.4(5) . 11_556
O2 Zr2 O1S Zr1 156.4(4) . 11_556
O2 Zr2 O1S Zr1 36.9(7) 5_566 11_556
O2 Zr2 O1S Zr1 -159.1(2) 14_565 11_556
O2 Zr2 O1S Zr1 81.4(3) 11_556 11_556
Zr1 Zr2 O1S Zr1 -30.8(3) 9_566 11_556
Zr1 Zr2 O1S Zr1 -91.4(3) 3_565 11_556
Zr1 Zr2 O1S Zr1 -122.2(7) . 11_556
O1S Zr2 O1S Zr1 61.1(3) 5_566 .
O2S Zr2 O1S Zr1 120.4(5) 11_556 .
O2S Zr2 O1S Zr1 1.8(3) . .
O2 Zr2 O1S Zr1 -81.4(3) . .
O2 Zr2 O1S Zr1 159.1(2) 5_566 .
O2 Zr2 O1S Zr1 -36.9(7) 14_565 .
O2 Zr2 O1S Zr1 -156.4(4) 11_556 .
Zr1 Zr2 O1S Zr1 91.4(3) 9_566 .
Zr1 Zr2 O1S Zr1 122.2(7) 11_556 .
Zr1 Zr2 O1S Zr1 30.8(3) 3_565 .
O1S Zr2 O2 C1A 21.9(5) . .
O1S Zr2 O2 C1A -86.0(7) 5_566 .
O2S Zr2 O2 C1A 57.2(7) 11_556 .
O2S Zr2 O2 C1A -49.4(5) . .
O2 Zr2 O2 C1A 166.1(6) 5_566 .
O2 Zr2 O2 C1A -131.9(5) 14_565 .
O2 Zr2 O2 C1A 104.0(5) 11_556 .
Zr1 Zr2 O2 C1A -13.6(10) 9_566 .
Zr1 Zr2 O2 C1A 36.3(5) 11_556 .
Zr1 Zr2 O2 C1A -64.1(5) 3_565 .
Zr1 Zr2 O2 C1A -13.9(5) . .
O1S Zr2 O2 C1B 37.4(5) . .
O1S Zr2 O2 C1B -70.5(7) 5_566 .
O2S Zr2 O2 C1B 72.7(7) 11_556 .
O2S Zr2 O2 C1B -33.9(5) . .
O2 Zr2 O2 C1B -178.4(6) 5_566 .
O2 Zr2 O2 C1B -116.4(5) 14_565 .
O2 Zr2 O2 C1B 119.5(5) 11_556 .
Zr1 Zr2 O2 C1B 1.9(11) 9_566 .
Zr1 Zr2 O2 C1B 51.8(5) 11_556 .
Zr1 Zr2 O2 C1B -48.6(5) 3_565 .
Zr1 Zr2 O2 C1B 1.6(5) . .
O2S Zr1 O1A C1A 26.6(9) . .
O2S Zr1 O1A C1A 46.6(14) 3_565 .
O1S Zr1 O1A C1A -79.2(10) 13 .
O1S Zr1 O1A C1A -46.8(8) . .
O1A Zr1 O1A C1A -175.8(3) 13 .
O4S Zr1 O1A C1A -141.7(11) . .
O1B Zr1 O1A C1A 77(2) . .
O1B Zr1 O1A C1A 162.1(8) 13 .
O3S Zr1 O1A C1A 115.2(9) . .
Zr2 Zr1 O1A C1A -32.8(16) 9_566 .
Zr2 Zr1 O1A C1A -9.1(8) . .
C1B O2 C1A O1A -91(2) . .
Zr2 O2 C1A O1A 13.7(5) . .
C1B O2 C1A C2A 90(2) . .
Zr2 O2 C1A C2A -166.2(3) . .
Zr1 O1A C1A O2 2.1(9) . .
Zr1 O1A C1A C2A -178.0(8) . .
O2 C1A C2A C7A -147.4(4) . .
O1A C1A C2A C7A 32.6(4) . .
O2 C1A C2A C3A 32.6(4) . .
O1A C1A C2A C3A -147.4(4) . .
C7A C2A C3A C4A 0.00(4) . .
C1A C2A C3A C4A 180.00(3) . .
C3A C2A C7A C6A 0.00(6) . .
C1A C2A C7A C6A 180.00(4) . .
C2A C3A C4A C5A -0.01(6) . .
C2A C3A C4A I1A 179.98(7) . .
C6A C5A C4A C3A 0.01(8) . .
C5A C5A C4A C3A -171.2(2) 8_666 .
C6A C5A C4A I1A -179.98(8) . .
C5A C5A C4A I1A 8.8(2) 8_666 .
C3A C4A I1A I1A 36.56(16) . 11_556
C5A C4A I1A I1A -143.45(16) . 11_556
C4A C5A C6A C7A -0.02(9) . .
C5A C5A C6A C7A 171.1(2) 8_666 .
C4A C5A C6A I11A 179.97(7) . .
C5A C5A C6A I11A -8.9(2) 8_666 .
C2A C7A C6A C5A 0.01(8) . .
C2A C7A C6A I11A -179.98(7) . .
C5A C6A I11A I11A -79.1(3) . 11_557
C7A C6A I11A I11A 100.9(3) . 11_557
O2S Zr1 O1B C1B 65.7(10) . .
O2S Zr1 O1B C1B 98.2(10) 3_565 .
O1S Zr1 O1B C1B -26.2(16) 13 .
O1S Zr1 O1B C1B -7.7(10) . .
O1A Zr1 O1B C1B -59.9(16) . .
O1A Zr1 O1B C1B -146.7(9) 13 .
O4S Zr1 O1B C1B -95.9(10) . .
O1B Zr1 O1B C1B -168.5(5) 13 .
O3S Zr1 O1B C1B 161.4(12) . .
Zr2 Zr1 O1B C1B 55.9(15) 9_566 .
Zr2 Zr1 O1B C1B 27.6(9) . .
Zr1 O1B C1B O2 -38.8(9) . .
Zr1 O1B C1B C2B 141.3(8) . .
C1A O2 C1B O1B 104(2) . .
Zr2 O2 C1B O1B 18.5(4) . .
C1A O2 C1B C2B -76(2) . .
Zr2 O2 C1B C2B -161.6(3) . .
O1B C1B C2B C3B 167.1(5) . .
O2 C1B C2B C3B -12.8(4) . .
O1B C1B C2B C7B -12.9(5) . .
O2 C1B C2B C7B 167.2(4) . .
C7B C2B C3B C4B 0.00(4) . .
C1B C2B C3B C4B 180.00(3) . .
C3B C2B C7B C6B -0.01(6) . .
C1B C2B C7B C6B 180.00(4) . .
C2B C7B C6B C5B 0.01(8) . .
C2B C7B C6B I11B 180.00(7) . .
C4B C5B C6B C7B 0.00(9) . .
C5B C5B C6B C7B -176.2(4) 8_666 .
C4B C5B C6B I11B -179.99(7) . .
C5B C5B C6B I11B 3.8(4) 8_666 .
C6B C5B C4B C3B -0.01(8) . .
C5B C5B C4B C3B 176.2(4) 8_666 .
C6B C5B C4B I1B 179.99(7) . .
C5B C5B C4B I1B -3.8(4) 8_666 .
C2B C3B C4B C5B 0.01(6) . .
C2B C3B C4B I1B -179.99(6) . .
C7B C6B I11B I11B -120.31(18) . 8_666
C5B C6B I11B I11B 59.69(17) . 8_666

loop_
_platon_squeeze_void_nr
_platon_squeeze_void_average_x
_platon_squeeze_void_average_y
_platon_squeeze_void_average_z
_platon_squeeze_void_volume
_platon_squeeze_void_count_electrons
_platon_squeeze_void_content
1 -0.022 -0.018 -0.037 5461 3641 ' '
